data_2213105
loop_
_publ_author_name
'Morawitz, Thorsten'
'Kern, Beatrice'
'Lerner, Hans-Wolfram'
'Bolte, Michael'

_publ_section_title
;
 Bis(dimethylammonium) tetrabromidomanganate(II)
;
_journal_coeditor_code AT2275
_journal_issue 5
_journal_name_full 'Acta Crystallographica Section E'
_journal_page_first m1433
_journal_page_last m1433
_journal_paper_doi 10.1107/S160053680701882X
_journal_volume 63
_journal_year 2007
_chemical_formula_iupac '(C2 H8 N)2 [Mn Br4]'
_chemical_formula_moiety '2(C2 H8 N +), Mn Br4 2-'
_chemical_formula_sum 'C4 H16 Br4 Mn N2'
_chemical_formula_weight 466.77
_chemical_name_systematic
;
Bis(dimethylammonium) tetrabromidoomanganese(II)
;
_space_group_IT_number 14
_symmetry_cell_setting monoclinic
_symmetry_space_group_name_Hall '-P 2yn'
_symmetry_space_group_name_H-M 'P 1 21/n 1'
_atom_sites_solution_hydrogens geom
_atom_sites_solution_primary direct
_atom_sites_solution_secondary difmap
_audit_creation_method SHELXL-97
_cell_angle_alpha 90.00
_cell_angle_beta 95.087(6)
_cell_angle_gamma 90.00
_cell_formula_units_Z 4
_cell_length_a 8.1854(7)
_cell_length_b 11.7492(9)
_cell_length_c 15.1444(11)
_cell_measurement_reflns_used 10816
_cell_measurement_temperature 173(2)
_cell_measurement_theta_max 25.4
_cell_measurement_theta_min 3.5
_cell_volume 1450.7(2)
_computing_cell_refinement X-AREA
_computing_data_collection 'X-AREA (Stoe & Cie, 2001)'
_computing_data_reduction X-AREA
_computing_molecular_graphics 'XP in SHELXTL-Plus (Sheldrick, 1991)'
_computing_publication_material SHELXL97
_computing_structure_refinement 'SHELXL97 (Sheldrick, 1997)'
_computing_structure_solution 'SHELXS97 (Sheldrick, 1997)'
_diffrn_ambient_temperature 173(2)
_diffrn_measured_fraction_theta_full 0.997
_diffrn_measured_fraction_theta_max 0.992
_diffrn_measurement_device_type 'Stoe IPDSII two-circle'
_diffrn_measurement_method \w
_diffrn_radiation_monochromator graphite
_diffrn_radiation_source 'fine-focus sealed tube'
_diffrn_radiation_type MoK\a
_diffrn_radiation_wavelength 0.71073
_diffrn_reflns_av_R_equivalents 0.0794
_diffrn_reflns_av_sigmaI/netI 0.0518
_diffrn_reflns_limit_h_max 9
_diffrn_reflns_limit_h_min -9
_diffrn_reflns_limit_k_max 14
_diffrn_reflns_limit_k_min -14
_diffrn_reflns_limit_l_max 16
_diffrn_reflns_limit_l_min -18
_diffrn_reflns_number 12230
_diffrn_reflns_theta_full 25.00
_diffrn_reflns_theta_max 25.57
_diffrn_reflns_theta_min 3.42
_diffrn_standards_number 0
_exptl_absorpt_coefficient_mu 11.888
_exptl_absorpt_correction_T_max 0.1135
_exptl_absorpt_correction_T_min 0.0896
_exptl_absorpt_correction_type multi-scan
_exptl_absorpt_process_details '(MULABS; Spek, 2003; Blessing, 1995)'
_exptl_crystal_colour yellow
_exptl_crystal_density_diffrn 2.137
_exptl_crystal_density_method 'not measured'
_exptl_crystal_description block
_exptl_crystal_F_000 876
_exptl_crystal_size_max 0.22
_exptl_crystal_size_mid 0.21
_exptl_crystal_size_min 0.18
_refine_diff_density_max 1.566
_refine_diff_density_min -0.852
_refine_ls_extinction_coef 0.0058(5)
_refine_ls_extinction_expression Fc^*^=kFc[1+0.001xFc^2^\l^3^/sin(2\q)]^-1/4^
_refine_ls_extinction_method SHELXL97
_refine_ls_goodness_of_fit_ref 1.062
_refine_ls_hydrogen_treatment constr
_refine_ls_matrix_type full
_refine_ls_number_parameters 101
_refine_ls_number_reflns 2693
_refine_ls_number_restraints 0
_refine_ls_restrained_S_all 1.062
_refine_ls_R_factor_all 0.0705
_refine_ls_R_factor_gt 0.0504
_refine_ls_shift/su_max 0.000
_refine_ls_shift/su_mean 0.000
_refine_ls_structure_factor_coef Fsqd
_refine_ls_weighting_details 'calc w=1/[\s^2^(Fo^2^)+(0.0617P)^2^] where P=(Fo^2^+2Fc^2^)/3'
_refine_ls_weighting_scheme calc
_refine_ls_wR_factor_gt 0.1057
_refine_ls_wR_factor_ref 0.1126
_reflns_number_gt 2105
_reflns_number_total 2693
_reflns_threshold_expression I>2\s(I)
_cod_data_source_file at2275.cif
_cod_data_source_block I
_cod_original_sg_symbol_H-M 'P 21/n'
_cod_database_code 2213105
_cod_database_fobs_code 2213105

loop_
_symmetry_equiv_pos_as_xyz
'x, y, z'
'-x+1/2, y+1/2, -z+1/2'
'-x, -y, -z'
'x-1/2, -y-1/2, z-1/2'

loop_
_atom_site_type_symbol
_atom_site_label
_atom_site_fract_x
_atom_site_fract_y
_atom_site_fract_z
_atom_site_U_iso_or_equiv
_atom_site_adp_type
_atom_site_calc_flag
_atom_site_refinement_flags
_atom_site_occupancy
Mn Mn1 0.28760(13) 0.70597(8) 0.54751(8) 0.0256(3) Uani d . 1
Br Br1 0.53567(9) 0.78194(6) 0.63851(6) 0.0345(2) Uani d . 1
Br Br2 0.28514(9) 0.49320(6) 0.55910(6) 0.0334(2) Uani d . 1
Br Br3 0.03107(10) 0.79225(7) 0.59464(6) 0.0391(2) Uani d . 1
Br Br4 0.32489(10) 0.76510(6) 0.38986(5) 0.0325(2) Uani d . 1
N N1 0.6983(9) 0.5194(5) 0.6703(5) 0.0348(15) Uani d . 1
H H1A 0.6640 0.4705 0.6250 0.042 Uiso calc R 1
H H1B 0.6635 0.5913 0.6536 0.042 Uiso calc R 1
C C1 0.6192(11) 0.4864(7) 0.7498(6) 0.0393(19) Uani d . 1
H H1C 0.4998 0.4886 0.7369 0.059 Uiso calc R 1
H H1D 0.6518 0.5395 0.7981 0.059 Uiso calc R 1
H H1E 0.6533 0.4091 0.7675 0.059 Uiso calc R 1
C C2 0.8784(10) 0.5188(8) 0.6814(7) 0.046(2) Uani d . 1
H H2C 0.9215 0.5413 0.6257 0.068 Uiso calc R 1
H H2D 0.9173 0.4421 0.6978 0.068 Uiso calc R 1
H H2E 0.9168 0.5725 0.7283 0.068 Uiso calc R 1
N N2 0.2655(9) 0.1858(5) 0.5713(5) 0.0383(16) Uani d . 1
H H2A 0.3660 0.2205 0.5698 0.046 Uiso calc R 1
H H2B 0.1967 0.2153 0.5257 0.046 Uiso calc R 1
C C3 0.2002(14) 0.2138(8) 0.6547(8) 0.055(3) Uani d . 1
H H3A 0.1902 0.2966 0.6599 0.082 Uiso calc R 1
H H3B 0.2744 0.1849 0.7040 0.082 Uiso calc R 1
H H3C 0.0919 0.1787 0.6566 0.082 Uiso calc R 1
C C4 0.2855(13) 0.0612(8) 0.5559(9) 0.061(3) Uani d . 1
H H4A 0.3293 0.0493 0.4984 0.092 Uiso calc R 1
H H4B 0.1787 0.0235 0.5560 0.092 Uiso calc R 1
H H4C 0.3615 0.0292 0.6030 0.092 Uiso calc R 1

loop_
_atom_site_aniso_label
_atom_site_aniso_U_11
_atom_site_aniso_U_22
_atom_site_aniso_U_33
_atom_site_aniso_U_12
_atom_site_aniso_U_13
_atom_site_aniso_U_23
Mn1 0.0270(6) 0.0230(5) 0.0264(6) 0.0006(4) -0.0006(4) 0.0000(4)
Br1 0.0352(4) 0.0282(4) 0.0379(5) -0.0011(3) -0.0093(3) -0.0036(3)
Br2 0.0396(4) 0.0233(3) 0.0368(4) -0.0012(3) 0.0013(3) 0.0034(3)
Br3 0.0315(4) 0.0391(4) 0.0475(5) 0.0064(3) 0.0072(3) -0.0062(4)
Br4 0.0392(4) 0.0292(4) 0.0283(4) -0.0015(3) -0.0014(3) 0.0054(3)
N1 0.051(4) 0.026(3) 0.028(4) 0.006(3) 0.001(3) 0.005(3)
C1 0.047(5) 0.037(4) 0.034(5) -0.004(3) -0.001(4) -0.004(3)
C2 0.035(4) 0.052(5) 0.050(6) -0.006(4) 0.008(4) 0.004(4)
N2 0.038(4) 0.030(3) 0.045(5) -0.006(3) -0.001(3) 0.006(3)
C3 0.062(6) 0.049(5) 0.056(7) -0.004(4) 0.017(5) 0.010(5)
C4 0.062(6) 0.033(4) 0.089(9) -0.004(4) 0.010(6) 0.011(5)

loop_
_atom_type_symbol
_atom_type_description
_atom_type_scat_dispersion_real
_atom_type_scat_dispersion_imag
_atom_type_scat_source
C C 0.0033 0.0016 'International Tables Vol C Tables 4.2.6.8 and 6.1.1.4'
H H 0.0000 0.0000 'International Tables Vol C Tables 4.2.6.8 and 6.1.1.4'
Br Br -0.2901 2.4595 'International Tables Vol C Tables 4.2.6.8 and 6.1.1.4'
Mn Mn 0.3368 0.7283 'International Tables Vol C Tables 4.2.6.8 and 6.1.1.4'
N N 0.0061 0.0033 'International Tables Vol C Tables 4.2.6.8 and 6.1.1.4'

loop_
_geom_angle_atom_site_label_1
_geom_angle_atom_site_label_2
_geom_angle_atom_site_label_3
_geom_angle
Br3 Mn1 Br2 111.93(5)
Br3 Mn1 Br1 111.01(5)
Br2 Mn1 Br1 109.08(5)
Br3 Mn1 Br4 109.49(5)
Br2 Mn1 Br4 110.02(5)
Br1 Mn1 Br4 105.10(5)
C2 N1 C1 114.5(7)
C2 N1 H1A 108.6
C1 N1 H1A 108.6
C2 N1 H1B 108.6
C1 N1 H1B 108.6
H1A N1 H1B 107.6
N1 C1 H1C 109.5
N1 C1 H1D 109.5
H1C C1 H1D 109.5
N1 C1 H1E 109.5
H1C C1 H1E 109.5
H1D C1 H1E 109.5
N1 C2 H2C 109.5
N1 C2 H2D 109.5
H2C C2 H2D 109.5
N1 C2 H2E 109.5
H2C C2 H2E 109.5
H2D C2 H2E 109.5
C3 N2 C4 114.3(8)
C3 N2 H2A 108.7
C4 N2 H2A 108.7
C3 N2 H2B 108.7
C4 N2 H2B 108.7
H2A N2 H2B 107.6
N2 C3 H3A 109.5
N2 C3 H3B 109.5
H3A C3 H3B 109.5
N2 C3 H3C 109.5
H3A C3 H3C 109.5
H3B C3 H3C 109.5
N2 C4 H4A 109.5
N2 C4 H4B 109.5
H4A C4 H4B 109.5
N2 C4 H4C 109.5
H4A C4 H4C 109.5
H4B C4 H4C 109.5

loop_
_geom_bond_atom_site_label_1
_geom_bond_atom_site_label_2
_geom_bond_distance
Mn1 Br3 2.4924(13)
Mn1 Br2 2.5062(12)
Mn1 Br1 2.5145(13)
Mn1 Br4 2.5309(14)
N1 C2 1.469(11)
N1 C1 1.469(11)
N1 H1A 0.9200
N1 H1B 0.9200
C1 H1C 0.9800
C1 H1D 0.9800
C1 H1E 0.9800
C2 H2C 0.9800
C2 H2D 0.9800
C2 H2E 0.9800
N2 C3 1.453(13)
N2 C4 1.493(11)
N2 H2A 0.9200
N2 H2B 0.9200
C3 H3A 0.9800
C3 H3B 0.9800
C3 H3C 0.9800
C4 H4A 0.9800
C4 H4B 0.9800
C4 H4C 0.9800

loop_
_geom_hbond_atom_site_label_D
_geom_hbond_atom_site_label_H
_geom_hbond_atom_site_label_A
_geom_hbond_site_symmetry_A
_geom_hbond_distance_DH
_geom_hbond_distance_HA
_geom_hbond_distance_DA
_geom_hbond_angle_DHA
N1 H1B Br1 . 0.92 2.47 3.377(6) 167.2
N1 H1A Br2 3_666 0.92 2.89 3.492(7) 124.6
N1 H1A Br4 3_666 0.92 2.78 3.466(6) 132.2
N2 H2A Br4 3_666 0.92 2.56 3.401(7) 153.1
N2 H2B Br3 3_566 0.92 2.49 3.346(7) 154.8
